data_7048063
loop_
_publ_author_name
'Attwood, Max'
'Akutsu, Hiroki'
'Martin, Lee'
'Cruickshank, Dyanne'
'Turner, Scott S.'

_publ_section_title
;
 Above room temperature spin crossover in thioamide-functionalised
 2,6-bis(pyrazol-1-yl)pyridine iron(ii) complexes.
;
_journal_issue 1
_journal_name_full 'Dalton transactions (Cambridge, England : 2003)'
_journal_page_first 90
_journal_page_last 98
_journal_paper_doi 10.1039/c8dt03240h
_journal_volume 48
_journal_year 2018
_chemical_formula_moiety 'C26 H24 Fe N12 S2, 2(B F4), C H3 N O2'
_chemical_formula_sum 'C27 H27 B2 F8 Fe N13 O2 S2'
_chemical_formula_weight 859.20
_chemical_name_systematic 'Iron(II) bis(N-methyl-2,6-bis(pyrazol-1-yl)pyridine-4-carbothioamide ) tetrafluorobroate'
_space_group_crystal_system monoclinic
_space_group_IT_number 14
_space_group_name_Hall '-P 2ybc'
_space_group_name_H-M_alt 'P 1 21/c 1'
_symmetry_space_group_name_Hall '-P 2ybc'
_symmetry_space_group_name_H-M 'P 1 21/c 1'
_atom_sites_solution_hydrogens geom
_atom_sites_solution_primary dual
_audit_creation_date 2017-09-05
_audit_creation_method
;
Olex2 1.2-ac3
(compiled 2017.03.02 svn.r3394 for Rigaku Oxford Diffraction, GUI svn.r5318)
;
_audit_update_record
;
2018-08-07 deposited with the CCDC.
2018-11-09 downloaded from the CCDC.
;
_cell_angle_alpha 90
_cell_angle_beta 94.7390(10)
_cell_angle_gamma 90
_cell_formula_units_Z 4
_cell_length_a 8.25830(10)
_cell_length_b 40.8625(4)
_cell_length_c 10.80570(10)
_cell_measurement_reflns_used 13112
_cell_measurement_temperature 329.98(12)
_cell_measurement_theta_max 77.0310
_cell_measurement_theta_min 4.2520
_cell_volume 3633.97(7)
_computing_cell_refinement 'CrysAlisPro 1.171.39.32a (Rigaku OD, 2017)'
_computing_data_collection 'CrysAlisPro 1.171.39.32a (Rigaku OD, 2017)'
_computing_data_reduction 'CrysAlisPro 1.171.39.32a (Rigaku OD, 2017)'
_computing_molecular_graphics 'Olex2 (Dolomanov et al., 2009)'
_computing_publication_material 'Olex2 (Dolomanov et al., 2009)'
_computing_structure_refinement 'ShelXL (Sheldrick, 2015)'
_computing_structure_solution 'ShelXT (Sheldrick, 2015)'
_diffrn_ambient_environment air
_diffrn_ambient_temperature 329.98(12)
_diffrn_detector 'CCD plate'
_diffrn_detector_type HyPix
_diffrn_measured_fraction_theta_full 0.999
_diffrn_measured_fraction_theta_max 0.999
_diffrn_measurement_details
;
List of Runs (angles in degrees, time in seconds):

  # Type    Start    End  Width  t~exp~   \w     \q     \k     \f   Frames
#--------------------------------------------------------------------------
  1  \w     17.00  71.00   0.50    1.60    --    0.57  19.00 -30.00  108
  2  \w     10.00  60.00   0.50    1.60    --    0.57  38.00-120.00  100
  3  \w     35.00  83.00   0.50    6.20    --  104.00 -45.00 -30.00   96
  4  \w     71.00 100.00   0.50    6.20    --  104.00 -94.00   0.00   58
  5  \w     37.00  64.00   0.50    6.20    --  104.00 -30.00 120.00   54
  6  \w     38.00 110.00   0.50    6.20    --  104.00 -77.00 120.00  144
  7  \w     34.00  59.00   0.50    6.20    --  104.00 -30.00   0.00   50
  8  \w     34.00  61.00   0.50    6.20    --  104.00 -15.00  30.00   54
  9  \w     37.00  65.00   0.50    6.20    --  104.00 -15.00   0.00   56
 10  \w    104.00 175.00   0.50    6.20    --  104.00  45.00 -60.00  142
 11  \w    130.00 169.00   0.50    6.20    --  104.00  77.00 -30.00   78
 12  \w     93.00 122.00   0.50    6.20    --  104.00  77.00 -30.00   58
 13  \w    134.00 175.00   0.50    6.20    --  104.00 125.00 150.00   82
 14  \w     93.00 119.00   0.50    6.20    --  104.00 125.00 150.00   52
 15  \w     33.00 108.00   0.50    6.20    --  104.00 -94.00-150.00  150
 16  \w     34.00  59.00   0.50    6.20    --  104.00 -30.00-180.00   50
 17  \w    -67.00 -11.00   0.50    1.60    --    0.57 -38.00  60.00  112
 18  \w    -54.00 -23.00   0.50    6.20    --  -82.50  30.00 -60.00   62
 19  \w     34.00 108.00   0.50    6.20    --  104.00 -94.00 120.00  148
;
_diffrn_measurement_device 'four-circle diffractometer'
_diffrn_measurement_device_type 'XtaLAB Synergy, Dualflex, HyPix'
_diffrn_measurement_method '\w scans'
_diffrn_orient_matrix_type 'CrysAlisPro convention (1999,Acta A55,543-557)'
_diffrn_orient_matrix_UB_11 -0.0306834000
_diffrn_orient_matrix_UB_12 0.0289053000
_diffrn_orient_matrix_UB_13 -0.0904374000
_diffrn_orient_matrix_UB_21 -0.0524653000
_diffrn_orient_matrix_UB_22 -0.0241098000
_diffrn_orient_matrix_UB_23 -0.1053812000
_diffrn_orient_matrix_UB_31 -0.1770384000
_diffrn_orient_matrix_UB_32 0.0021407000
_diffrn_orient_matrix_UB_33 0.0343974000
_diffrn_radiation_monochromator mirror
_diffrn_radiation_probe x-ray
_diffrn_radiation_type CuK\a
_diffrn_radiation_wavelength 1.54184
_diffrn_reflns_av_R_equivalents 0.0196
_diffrn_reflns_av_unetI/netI 0.0215
_diffrn_reflns_Laue_measured_fraction_full 0.999
_diffrn_reflns_Laue_measured_fraction_max 0.999
_diffrn_reflns_limit_h_max 7
_diffrn_reflns_limit_h_min -9
_diffrn_reflns_limit_k_max 39
_diffrn_reflns_limit_k_min -49
_diffrn_reflns_limit_l_max 13
_diffrn_reflns_limit_l_min -12
_diffrn_reflns_number 20884
_diffrn_reflns_point_group_measured_fraction_full 0.999
_diffrn_reflns_point_group_measured_fraction_max 0.999
_diffrn_reflns_theta_full 67.684
_diffrn_reflns_theta_max 68.238
_diffrn_reflns_theta_min 4.246
_diffrn_source 'micro-focus sealed X-ray tube'
_diffrn_source_type 'PhotonJet (Cu) X-ray Source'
_exptl_absorpt_coefficient_mu 5.207
_exptl_absorpt_correction_T_max 1.000
_exptl_absorpt_correction_T_min 0.408
_exptl_absorpt_correction_type gaussian
_exptl_absorpt_process_details
;
CrysAlisPro 1.171.39.32a (Rigaku Oxford Diffraction, 2017)
Numerical absorption correction based on gaussian integration over
            a multifaceted crystal model
Empirical absorption correction using spherical harmonics,
 implemented in SCALE3 ABSPACK scaling algorithm.
;
_exptl_crystal_density_diffrn 1.570
_exptl_crystal_F_000 1744
_exptl_crystal_size_max 0.329
_exptl_crystal_size_mid 0.106
_exptl_crystal_size_min 0.062
_refine_diff_density_max 0.498
_refine_diff_density_min -0.358
_refine_diff_density_rms 0.044
_refine_ls_extinction_method none
_refine_ls_goodness_of_fit_ref 1.066
_refine_ls_hydrogen_treatment constr
_refine_ls_matrix_type full
_refine_ls_number_parameters 555
_refine_ls_number_reflns 6617
_refine_ls_number_restraints 205
_refine_ls_restrained_S_all 1.138
_refine_ls_R_factor_all 0.0441
_refine_ls_R_factor_gt 0.0393
_refine_ls_shift/su_max 0.002
_refine_ls_shift/su_mean 0.000
_refine_ls_structure_factor_coef Fsqd
_refine_ls_weighting_details 'w=1/[\s^2^(Fo^2^)+(0.0624P)^2^+1.3133P] where P=(Fo^2^+2Fc^2^)/3'
_refine_ls_weighting_scheme calc
_refine_ls_wR_factor_gt 0.1076
_refine_ls_wR_factor_ref 0.1111
_reflns_Friedel_coverage 0.000
_reflns_number_gt 5910
_reflns_number_total 6617
_reflns_threshold_expression 'I > 2\s(I)'
_cod_data_source_file c8dt03240h2.cif
_cod_data_source_block ma-ctabpp-02a_cu_330k
_cod_depositor_comments 'Adding full bibliography for 7048061--7048070.cif.'
_cod_database_code 7048063
_shelx_shelxl_version_number 2016/4
_chemical_oxdiff_formula 'C27 H27 B2 F8 Fe N13 O2 S2'
_shelx_space_group_comment
;
The symmetry employed for this shelxl refinement is uniquely defined
by the following loop, which should always be used as a source of
symmetry information in preference to the above space-group names.
They are only intended as comments.
;
_diffrn_oxdiff_ac3_digest_frames
;
01fa820f014a25903a845a8cfea8142a710165429a0
;
_reflns_odcompleteness_completeness 99.93
_reflns_odcompleteness_iscentric 1
_reflns_odcompleteness_theta 68.13
_olex2_refinement_description
;
1. Fixed Uiso
 At 1.2 times of:
  All C(H) groups, All N(H) groups
 At 1.5 times of:
  All C(H,H,H) groups
2. Restrained distances
 F01B-B01G \\sim F4-B01G \\sim F2-B01G \\sim F01J-B01G \\sim F01H-B01G \\sim
F01K-B01G \\sim F016-B01G
 \\sim F01C-B01D \\sim F3-B01D \\sim F017-B01D \\sim F1-B01D \\sim F00E-B01D
\\sim F01E-B01D \\sim F0AA-B01D
 with sigma of 0.01
3. Rigid body (RIGU) restrains
 F016, B01G, F01J, F01B, F01H, F01K, F4, F2, F016, B01G, F01J, B01G, F01B,
 B01G, F01H, B01G, F01K, B01G, F4, B01G, F2, B01G
 with sigma for 1-2 distances of 0.004 and sigma for 1-3 distances of 0.004
 F1, F00E, B01D, F0AA, F017, F3, F01E, F01C, F00E, B01D, F0AA, B01D, F017,
 B01D, F3, B01D, F01E, B01D, F1, B01D, F01C, B01D
 with sigma for 1-2 distances of 0.004 and sigma for 1-3 distances of 0.004
4. Others
 Sof(F01H)=Sof(F2)=Sof(F4)=1-FVAR(1)
 Sof(F01B)=Sof(F01J)=Sof(F01K)=FVAR(1)
 Sof(F1)=Sof(F0AA)=Sof(F3)=1-FVAR(2)
 Sof(F017)=Sof(F01C)=Sof(F01E)=FVAR(2)
5.a Aromatic/amide H refined with riding coordinates:
 C00J(H00J), N00K(H00K), N00L(H00L), C00M(H00M), C00O(H00O), C00Q(H00Q),
 C00R(H00R), C00S(H00S), C00T(H00T), C00V(H00V), C00W(H00W), C00X(H00X),
 C00Y(H00Y), C00Z(H00Z), C010(H010), C011(H011), C013(H013), C014(H014)
5.b Idealised Me refined as rotating group:
 C019(H01A,H01B,H01C), C01A(H01D,H01E,H01F), C01I(H01G,H01H,H01I)
;
_olex2_submission_special_instructions 'No special instructions were received'
_oxdiff_exptl_absorpt_empirical_details
;
Empirical correction (ABSPACK) includes:
- Absorption correction using spherical harmonics
- Frame scaling
- Detector area scaling
;
_oxdiff_exptl_absorpt_empirical_full_max 1.374
_oxdiff_exptl_absorpt_empirical_full_min 0.747

loop_
_space_group_symop_operation_xyz
'x, y, z'
'-x, y+1/2, -z+1/2'
'-x, -y, -z'
'x, -y-1/2, z-1/2'

loop_
_atom_site_label
_atom_site_type_symbol
_atom_site_fract_x
_atom_site_fract_y
_atom_site_fract_z
_atom_site_U_iso_or_equiv
_atom_site_adp_type
_atom_site_occupancy
_atom_site_site_symmetry_order
_atom_site_calc_flag
_atom_site_refinement_flags_posn
_atom_site_refinement_flags_adp
_atom_site_refinement_flags_occupancy
_atom_site_disorder_assembly
_atom_site_disorder_group
Fe01 Fe 0.33396(4) 0.61519(2) 0.79549(3) 0.03697(11) Uani 1 1 d . . . . .
S002 S 0.37630(12) 0.44230(2) 0.82936(7) 0.0795(2) Uani 1 1 d . . . . .
S003 S 0.53039(12) 0.77730(2) 0.99633(7) 0.0756(2) Uani 1 1 d . . . . .
N004 N 0.3787(2) 0.66039(4) 0.81849(16) 0.0393(4) Uani 1 1 d . . . . .
N005 N 0.3029(2) 0.56954(4) 0.77606(16) 0.0397(4) Uani 1 1 d . . . . .
N006 N 0.6233(2) 0.64298(4) 0.89970(18) 0.0444(4) Uani 1 1 d . . . . .
N007 N 0.2421(2) 0.57097(4) 0.97552(16) 0.0439(4) Uani 1 1 d . . . . .
N008 N 0.1226(2) 0.66766(4) 0.73477(17) 0.0444(4) Uani 1 1 d . . . . .
N009 N 0.1210(2) 0.63382(4) 0.73370(17) 0.0431(4) Uani 1 1 d . . . . .
N00A N 0.3774(2) 0.57808(4) 0.58275(16) 0.0428(4) Uani 1 1 d . . . . .
N00B N 0.3925(2) 0.60986(4) 0.62312(17) 0.0422(4) Uani 1 1 d . . . . .
N00C N 0.5616(2) 0.61280(4) 0.86371(17) 0.0429(4) Uani 1 1 d . . . . .
N00D N 0.2620(2) 0.60410(4) 0.95989(17) 0.0430(4) Uani 1 1 d . . . . .
F00E F -0.0269(3) 0.72223(6) 0.92067(17) 0.0976(6) Uani 1 1 d D U . . .
C00F C 0.2669(3) 0.68278(5) 0.78095(19) 0.0402(4) Uani 1 1 d . . . . .
C00G C 0.2662(3) 0.55109(5) 0.87266(19) 0.0412(4) Uani 1 1 d . . . . .
C00H C 0.5240(3) 0.67013(5) 0.86915(19) 0.0410(4) Uani 1 1 d . . . . .
C00I C 0.3307(3) 0.55491(5) 0.66951(19) 0.0402(4) Uani 1 1 d . . . . .
C00J C 0.2975(3) 0.71588(5) 0.7890(2) 0.0469(5) Uani 1 1 d . . . . .
H00J H 0.220518 0.731153 0.759091 0.056 Uiso 1 1 calc R . . . .
N00K N 0.1572(3) 0.45785(5) 0.6460(3) 0.0702(6) Uani 1 1 d . . . . .
H00K H 0.106037 0.472972 0.603510 0.084 Uiso 1 1 calc R . . . .
N00L N 0.4751(3) 0.77736(5) 0.7515(2) 0.0686(6) Uani 1 1 d . . . . .
H00L H 0.451543 0.766447 0.684373 0.082 Uiso 1 1 calc R . . . .
C00M C 0.4419(3) 0.62640(6) 0.5277(2) 0.0502(5) Uani 1 1 d . . . . .
H00M H 0.461731 0.648798 0.527609 0.060 Uiso 1 1 calc R . . . .
C00N C 0.4479(3) 0.72549(5) 0.8435(2) 0.0465(5) Uani 1 1 d . . . . .
C00O C 0.4188(3) 0.57529(6) 0.4648(2) 0.0540(6) Uani 1 1 d . . . . .
H00O H 0.418884 0.556192 0.418048 0.065 Uiso 1 1 calc R . . . .
C00P C 0.2781(3) 0.50314(5) 0.7529(2) 0.0455(5) Uani 1 1 d . . . . .
C00Q C 0.2305(3) 0.61726(6) 1.0679(2) 0.0513(6) Uani 1 1 d . . . . .
H00Q H 0.233498 0.639556 1.085106 0.062 Uiso 1 1 calc R . . . .
C00R C 0.3160(3) 0.52182(5) 0.6515(2) 0.0452(5) Uani 1 1 d . . . . .
H00R H 0.330788 0.512278 0.575077 0.054 Uiso 1 1 calc R . . . .
C00S C 0.6768(3) 0.59172(6) 0.8978(2) 0.0520(6) Uani 1 1 d . . . . .
H00S H 0.669440 0.569255 0.884694 0.062 Uiso 1 1 calc R . . . .
C00T C 0.1925(3) 0.59310(7) 1.1515(2) 0.0599(6) Uani 1 1 d . . . . .
H00T H 0.166392 0.596263 1.232758 0.072 Uiso 1 1 calc R . . . .
C00U C 0.2622(3) 0.46693(5) 0.7379(2) 0.0518(6) Uani 1 1 d . . . . .
C00V C -0.0256(3) 0.62575(6) 0.6857(2) 0.0520(6) Uani 1 1 d . . . . .
H00V H -0.062111 0.604368 0.673375 0.062 Uiso 1 1 calc R . . . .
C00W C 0.4600(4) 0.60564(7) 0.4277(2) 0.0599(6) Uani 1 1 d . . . . .
H00W H 0.493662 0.611433 0.350611 0.072 Uiso 1 1 calc R . . . .
C00X C 0.5649(3) 0.70252(5) 0.8861(2) 0.0477(5) Uani 1 1 d . . . . .
H00X H 0.665346 0.708826 0.923844 0.057 Uiso 1 1 calc R . . . .
C00Y C -0.1190(3) 0.65369(7) 0.6558(3) 0.0612(7) Uani 1 1 d . . . . .
H00Y H -0.225686 0.654257 0.620693 0.073 Uiso 1 1 calc R . . . .
C00Z C 0.2557(3) 0.51765(5) 0.8668(2) 0.0473(5) Uani 1 1 d . . . . .
H00Z H 0.234550 0.505223 0.935722 0.057 Uiso 1 1 calc R . . . .
C010 C 0.7756(3) 0.63989(7) 0.9563(3) 0.0579(6) Uani 1 1 d . . . . .
H010 H 0.842278 0.656694 0.988674 0.069 Uiso 1 1 calc R . . . .
C011 C 0.8113(3) 0.60758(7) 0.9563(3) 0.0635(7) Uani 1 1 d . . . . .
H011 H 0.907189 0.597836 0.989126 0.076 Uiso 1 1 calc R . . . .
C012 C 0.4852(3) 0.76119(6) 0.8566(2) 0.0514(5) Uani 1 1 d . . . . .
C013 C -0.0230(3) 0.67978(6) 0.6882(2) 0.0537(6) Uani 1 1 d . . . . .
H013 H -0.051405 0.701744 0.680068 0.064 Uiso 1 1 calc R . . . .
C014 C 0.2009(3) 0.56391(7) 1.0914(2) 0.0550(6) Uani 1 1 d . . . . .
H014 H 0.182226 0.543266 1.123538 0.066 Uiso 1 1 calc R . . . .
N015 N 0.0047(5) 0.83312(8) 0.8562(3) 0.0973(9) Uani 1 1 d . . . . .
F016 F 0.1702(5) 0.48525(8) 0.1868(3) 0.1622(13) Uani 1 1 d D U . . .
F017 F 0.0546(11) 0.74499(10) 1.1069(5) 0.107(2) Uani 0.588(11) 1 d D U P A 1
O018 O -0.1246(5) 0.84589(9) 0.8289(5) 0.1631(17) Uani 1 1 d . . . . .
C019 C 0.1217(4) 0.42408(7) 0.6112(4) 0.0854(10) Uani 1 1 d . . . . .
H01A H 0.013949 0.422704 0.570705 0.128 Uiso 1 1 calc GR . . . .
H01B H 0.128893 0.410623 0.684246 0.128 Uiso 1 1 calc GR . . . .
H01C H 0.198698 0.416616 0.555584 0.128 Uiso 1 1 calc GR . . . .
C01A C 0.5009(5) 0.81245(7) 0.7401(3) 0.0892(11) Uani 1 1 d . . . . .
H01D H 0.501171 0.818157 0.653930 0.134 Uiso 1 1 calc GR . . . .
H01E H 0.603432 0.818287 0.782785 0.134 Uiso 1 1 calc GR . . . .
H01F H 0.415222 0.824035 0.776050 0.134 Uiso 1 1 calc GR . . . .
F01B F 0.3227(6) 0.4680(2) 0.3627(10) 0.158(4) Uani 0.581(11) 1 d D U P B 2
F01C F -0.0959(10) 0.7024(2) 1.0947(5) 0.147(4) Uani 0.588(11) 1 d D U P A 1
B01D B 0.0285(4) 0.71824(7) 1.0415(3) 0.0687(8) Uani 1 1 d D U . . .
F01E F 0.1561(12) 0.6980(3) 1.0438(7) 0.178(4) Uani 0.588(11) 1 d D U P A 1
O01F O 0.1236(5) 0.84853(11) 0.8688(5) 0.184(2) Uani 1 1 d . . . . .
B01G B 0.1868(4) 0.47925(8) 0.3089(3) 0.0735(9) Uani 1 1 d D U . . .
F01H F 0.0654(8) 0.4810(3) 0.3843(7) 0.121(4) Uani 0.419(11) 1 d D U P B 1
C01I C 0.0044(7) 0.79813(9) 0.8786(4) 0.1129(15) Uani 1 1 d . . . . .
H01G H -0.086788 0.792504 0.923972 0.169 Uiso 1 1 calc GR . . . .
H01H H 0.103219 0.791985 0.925927 0.169 Uiso 1 1 calc GR . . . .
H01I H -0.003414 0.786728 0.800635 0.169 Uiso 1 1 calc GR . . . .
F01J F 0.1447(11) 0.5055(2) 0.3674(8) 0.177(5) Uani 0.581(11) 1 d D U P B 2
F01K F 0.0742(8) 0.45503(18) 0.3116(9) 0.159(4) Uani 0.581(11) 1 d D U P B 2
F2 F 0.2853(19) 0.5045(3) 0.3502(9) 0.181(6) Uani 0.419(11) 1 d D U P B 1
F1 F 0.1566(17) 0.7389(3) 1.0582(11) 0.165(6) Uani 0.412(11) 1 d D U P A 2
F0AA F 0.0843(18) 0.69013(15) 1.0856(11) 0.144(5) Uani 0.412(11) 1 d D U P A 2
F3 F -0.0843(19) 0.7299(6) 1.1114(8) 0.233(10) Uani 0.412(11) 1 d D U P A 2
F4 F 0.2746(18) 0.4522(3) 0.3342(11) 0.158(5) Uani 0.419(11) 1 d D U P B 1

loop_
_atom_site_aniso_label
_atom_site_aniso_U_11
_atom_site_aniso_U_22
_atom_site_aniso_U_33
_atom_site_aniso_U_23
_atom_site_aniso_U_13
_atom_site_aniso_U_12
Fe01 0.04149(19) 0.02903(18) 0.03971(19) -0.00261(12) -0.00076(13) -0.00048(12)
S002 0.1220(7) 0.0460(4) 0.0695(4) 0.0071(3) 0.0010(4) 0.0219(4)
S003 0.1234(7) 0.0432(3) 0.0580(4) -0.0084(3) -0.0061(4) -0.0148(4)
N004 0.0411(9) 0.0345(9) 0.0414(9) -0.0025(7) -0.0024(7) 0.0009(7)
N005 0.0433(9) 0.0342(9) 0.0412(9) -0.0006(7) 0.0017(7) -0.0003(7)
N006 0.0409(9) 0.0361(9) 0.0545(11) 0.0002(8) -0.0061(8) 0.0014(7)
N007 0.0515(10) 0.0394(10) 0.0406(9) -0.0004(7) 0.0035(8) 0.0022(8)
N008 0.0431(9) 0.0386(10) 0.0499(10) -0.0032(8) -0.0060(8) 0.0015(8)
N009 0.0466(10) 0.0363(9) 0.0457(10) -0.0047(8) -0.0011(8) -0.0030(8)
N00A 0.0531(10) 0.0343(9) 0.0411(9) -0.0016(7) 0.0048(8) 0.0010(8)
N00B 0.0489(10) 0.0323(9) 0.0448(10) 0.0002(7) 0.0004(8) -0.0013(7)
N00C 0.0468(10) 0.0339(9) 0.0475(10) -0.0006(7) -0.0001(8) 0.0024(7)
N00D 0.0461(10) 0.0375(9) 0.0448(10) -0.0059(8) -0.0002(7) -0.0010(8)
F00E 0.0999(14) 0.1242(17) 0.0667(11) -0.0178(11) -0.0049(10) -0.0083(12)
C00F 0.0434(11) 0.0347(10) 0.0414(11) -0.0037(8) -0.0042(8) 0.0023(9)
C00G 0.0449(11) 0.0366(11) 0.0417(11) 0.0004(8) 0.0013(9) 0.0006(9)
C00H 0.0421(11) 0.0360(11) 0.0441(11) -0.0021(9) -0.0017(8) 0.0004(8)
C00I 0.0428(11) 0.0359(11) 0.0418(11) -0.0006(8) 0.0025(8) -0.0010(8)
C00J 0.0524(12) 0.0357(11) 0.0512(12) -0.0003(9) -0.0048(10) 0.0048(9)
N00K 0.0756(15) 0.0376(11) 0.0948(18) -0.0068(11) -0.0082(13) -0.0061(10)
N00L 0.1060(19) 0.0373(11) 0.0593(13) 0.0022(9) -0.0120(12) -0.0107(11)
C00M 0.0577(13) 0.0419(12) 0.0509(13) 0.0082(10) 0.0044(10) -0.0013(10)
C00N 0.0569(13) 0.0348(11) 0.0470(12) -0.0029(9) -0.0010(10) -0.0036(9)
C00O 0.0713(16) 0.0482(13) 0.0431(12) -0.0033(10) 0.0080(11) 0.0046(11)
C00P 0.0461(11) 0.0336(11) 0.0565(13) -0.0003(9) 0.0021(10) 0.0004(9)
C00Q 0.0523(13) 0.0535(14) 0.0476(13) -0.0132(10) 0.0005(10) 0.0016(10)
C00R 0.0504(12) 0.0351(11) 0.0499(12) -0.0047(9) 0.0034(9) 0.0010(9)
C00S 0.0526(13) 0.0422(12) 0.0611(14) 0.0091(10) 0.0046(11) 0.0090(10)
C00T 0.0626(15) 0.0753(18) 0.0420(12) -0.0068(12) 0.0055(11) 0.0045(13)
C00U 0.0613(14) 0.0337(11) 0.0620(14) -0.0014(10) 0.0155(11) -0.0005(10)
C00V 0.0473(12) 0.0539(14) 0.0534(13) -0.0052(11) -0.0045(10) -0.0124(11)
C00W 0.0787(18) 0.0561(15) 0.0463(13) 0.0079(11) 0.0137(12) 0.0027(13)
C00X 0.0497(12) 0.0381(11) 0.0534(13) -0.0029(9) -0.0068(10) -0.0053(9)
C00Y 0.0428(12) 0.0731(18) 0.0650(15) -0.0024(13) -0.0116(11) -0.0011(12)
C00Z 0.0545(13) 0.0367(11) 0.0508(12) 0.0046(9) 0.0049(10) -0.0009(9)
C010 0.0420(12) 0.0573(15) 0.0716(16) 0.0059(12) -0.0113(11) -0.0038(11)
C011 0.0441(13) 0.0609(16) 0.0835(19) 0.0158(14) -0.0061(12) 0.0084(12)
C012 0.0606(14) 0.0349(11) 0.0575(14) -0.0021(10) -0.0022(11) -0.0035(10)
C013 0.0470(12) 0.0544(14) 0.0574(14) 0.0002(11) -0.0088(10) 0.0084(11)
C014 0.0615(14) 0.0595(15) 0.0440(12) 0.0088(11) 0.0048(10) 0.0027(12)
N015 0.125(3) 0.0702(19) 0.095(2) 0.0008(16) -0.002(2) -0.010(2)
F016 0.242(4) 0.141(3) 0.1031(19) 0.0155(17) 0.011(2) -0.008(2)
F017 0.162(5) 0.056(2) 0.097(4) -0.028(2) -0.034(4) -0.004(3)
O018 0.150(3) 0.086(2) 0.245(5) -0.006(3) -0.038(3) 0.015(2)
C019 0.094(2) 0.0467(16) 0.117(3) -0.0227(17) 0.013(2) -0.0218(15)
C01A 0.136(3) 0.0404(15) 0.087(2) 0.0132(14) -0.015(2) -0.0158(17)
F01B 0.048(2) 0.198(8) 0.226(9) 0.046(7) -0.001(3) 0.038(4)
F01C 0.177(6) 0.182(7) 0.084(3) -0.017(4) 0.016(3) -0.123(6)
B01D 0.085(2) 0.0591(18) 0.0608(18) -0.0056(14) 0.0000(16) -0.0078(16)
F01E 0.245(8) 0.177(7) 0.117(4) 0.061(4) 0.044(5) 0.134(7)
O01F 0.143(3) 0.135(3) 0.266(6) 0.031(3) -0.026(3) -0.057(3)
B01G 0.068(2) 0.068(2) 0.084(2) -0.0003(17) 0.0044(17) 0.0079(16)
F01H 0.067(3) 0.158(10) 0.142(6) 0.063(6) 0.031(4) 0.041(4)
C01I 0.194(5) 0.064(2) 0.081(2) 0.0082(18) 0.013(3) 0.012(3)
F01J 0.159(7) 0.179(7) 0.185(7) -0.099(6) -0.038(6) 0.089(6)
F01K 0.111(4) 0.116(5) 0.244(8) 0.056(5) -0.026(4) -0.035(4)
F2 0.235(13) 0.159(9) 0.154(7) -0.069(7) 0.046(8) -0.103(9)
F1 0.200(10) 0.135(8) 0.147(9) -0.008(6) -0.075(7) -0.080(8)
F0AA 0.227(12) 0.051(3) 0.145(9) 0.004(4) -0.032(8) 0.029(5)
F3 0.199(12) 0.41(2) 0.091(6) 0.041(11) 0.044(8) 0.193(13)
F4 0.218(13) 0.128(7) 0.129(6) -0.006(5) 0.020(7) 0.098(8)

loop_
_atom_type_symbol
_atom_type_description
_atom_type_scat_dispersion_real
_atom_type_scat_dispersion_imag
_atom_type_scat_source
C C 0.0181 0.0091 'International Tables Vol C Tables 4.2.6.8 and 6.1.1.4'
H H 0.0000 0.0000 'International Tables Vol C Tables 4.2.6.8 and 6.1.1.4'
B B 0.0090 0.0039 'International Tables Vol C Tables 4.2.6.8 and 6.1.1.4'
F F 0.0727 0.0534 'International Tables Vol C Tables 4.2.6.8 and 6.1.1.4'
Fe Fe -1.1336 3.1974 'International Tables Vol C Tables 4.2.6.8 and 6.1.1.4'
N N 0.0311 0.0180 'International Tables Vol C Tables 4.2.6.8 and 6.1.1.4'
O O 0.0492 0.0322 'International Tables Vol C Tables 4.2.6.8 and 6.1.1.4'
S S 0.3331 0.5567 'International Tables Vol C Tables 4.2.6.8 and 6.1.1.4'

loop_
_exptl_crystal_face_index_h
_exptl_crystal_face_index_k
_exptl_crystal_face_index_l
_exptl_crystal_face_perp_dist
2 0 -1 0.1386
-2 -2 1 0.1627
0 -1 0 0.0540
0 1 0 0.0540
0 -2 -1 0.0231
0 2 1 0.0391
0 -3 1 0.0376
0 3 -1 0.0471
0 1 1 0.0317
-3 -1 0 0.1710
-3 1 2 0.1660
1 3 3 0.0774

loop_
_geom_angle_atom_site_label_1
_geom_angle_atom_site_label_2
_geom_angle_atom_site_label_3
_geom_angle
F01Ea B01D F00E 107.2(4)
N004 Fe01 N009 80.07(7)
N004 Fe01 N00B 99.84(7)
F017a B01D F00E 116.5(3)
N004 Fe01 N00C 80.18(7)
F1b B01D F00E 104.6(5)
N004 Fe01 N00D 100.12(7)
F3b B01D F00E 107.8(5)
F0AAb B01D F00E 122.3(5)
F01Ea B01D F01C 108.3(6)
F017a B01D F01C 105.2(4)
N005 Fe01 N004 176.46(8)
N005 Fe01 N009 103.46(8)
N005 Fe01 N00B 80.10(7)
N005 Fe01 N00C 96.28(7)
N005 Fe01 N00D 79.93(7)
N00B Fe01 N009 90.23(8)
N00C Fe01 N009 160.25(7)
N00C Fe01 N00B 92.70(8)
N00C Fe01 N00D 90.05(8)
N00D Fe01 N009 93.83(8)
F017a B01D F01E 114.3(6)
F3b B01D F1 105.9(10)
F0AAb B01D F1 104.5(8)
F0AAb B01D F3 110.3(8)
F01Bb B01G F016 121.3(5)
F4a B01G F016 111.3(6)
F01Jb B01G F016 108.5(5)
F4a B01G F01H 109.8(7)
F01Bb B01G F01J 109.0(6)
F01Bb B01G F01K 107.4(5)
F01Jb B01G F01K 112.1(6)
F4a B01G F2 105.0(8)
F01Ha B01G F2 102.4(6)
N00D Fe01 N00B 160.03(8)
C00F N004 Fe01 120.29(14)
C00H N004 Fe01 120.12(14)
C00H N004 C00F 119.56(18)
C00G N005 Fe01 120.31(14)
C00I N005 Fe01 120.41(14)
C00I N005 C00G 119.04(18)
N00C N006 C00H 116.50(17)
C010 N006 N00C 110.53(18)
C010 N006 C00H 132.9(2)
N00D N007 C00G 116.49(17)
C014 N007 N00D 111.37(18)
C014 N007 C00G 132.1(2)
N009 N008 C00F 116.90(17)
C013 N008 N009 110.75(18)
C013 N008 C00F 132.4(2)
N008 N009 Fe01 111.96(13)
C00V N009 Fe01 142.83(17)
C00V N009 N008 105.14(19)
N00B N00A C00I 116.56(17)
C00O N00A N00B 110.88(18)
C00O N00A C00I 132.49(19)
N00A N00B Fe01 112.42(13)
C00M N00B Fe01 142.45(16)
C00M N00B N00A 105.12(18)
N006 N00C Fe01 112.41(13)
C00S N00C Fe01 141.86(17)
C00S N00C N006 105.41(19)
N007 N00D Fe01 112.63(13)
C00Q N00D Fe01 142.45(17)
C00Q N00D N007 104.84(18)
N004 C00F N008 110.62(18)
N004 C00F C00J 122.2(2)
C00J C00F N008 127.1(2)
N005 C00G N007 110.26(18)
N005 C00G C00Z 122.8(2)
C00Z C00G N007 127.0(2)
N004 C00H N006 110.39(18)
N004 C00H C00X 122.9(2)
C00X C00H N006 126.7(2)
N005 C00I N00A 110.45(18)
N005 C00I C00R 123.1(2)
C00R C00I N00A 126.48(19)
C00F C00J C00N 117.3(2)
C00U N00K C019 124.7(3)
C012 N00L C01A 124.8(2)
N00B C00M C00W 110.7(2)
C00J C00N C00X 121.3(2)
C00J C00N C012 119.2(2)
C00X C00N C012 119.5(2)
N00A C00O C00W 107.0(2)
C00R C00P C00U 118.7(2)
C00Z C00P C00R 121.2(2)
C00Z C00P C00U 120.1(2)
N00D C00Q C00T 110.7(2)
C00I C00R C00P 116.9(2)
N00C C00S C011 110.8(2)
C014 C00T C00Q 106.7(2)
N00K C00U S002 125.99(19)
N00K C00U C00P 114.1(2)
C00P C00U S002 119.89(19)
N009 C00V C00Y 110.9(2)
C00O C00W C00M 106.4(2)
C00H C00X C00N 116.6(2)
C013 C00Y C00V 106.4(2)
C00G C00Z C00P 117.0(2)
C011 C010 N006 106.5(2)
C010 C011 C00S 106.8(2)
N00L C012 S003 125.56(18)
N00L C012 C00N 114.3(2)
C00N C012 S003 120.10(18)
C00Y C013 N008 106.8(2)
N007 C014 C00T 106.3(2)
O018 N015 C01I 117.0(4)
O01F N015 O018 121.1(4)
O01F N015 C01I 121.8(5)
F00E B01D F01C 104.7(4)
F016 B01G F01H 124.5(4)
F016 B01G F01K 98.1(4)
F016 B01G F2 101.2(5)

loop_
_geom_bond_atom_site_label_1
_geom_bond_atom_site_label_2
_geom_bond_distance
Fe01 N004 1.8957(17)
Fe01 N005 1.8923(18)
Fe01 N009 1.9812(19)
Fe01 N00B 1.9746(18)
Fe01 N00C 1.9644(19)
Fe01 N00D 1.9719(19)
F01Ca B01D 1.379(5)
F017a B01D 1.310(4)
F01Bb B01G 1.303(5)
S002 C00U 1.650(3)
S003 C012 1.661(2)
N004 C00F 1.339(3)
N004 C00H 1.338(3)
N005 C00G 1.342(3)
N005 C00I 1.334(3)
N006 N00C 1.378(2)
N006 C00H 1.403(3)
N006 C010 1.358(3)
N007 N00D 1.376(3)
N007 C00G 1.404(3)
N007 C014 1.356(3)
N008 N009 1.383(2)
N008 C00F 1.398(3)
N008 C013 1.358(3)
N009 C00V 1.319(3)
N00A N00B 1.372(2)
N00A C00I 1.409(3)
N00A C00O 1.351(3)
N00B C00M 1.325(3)
N00C C00S 1.313(3)
N00D C00Q 1.330(3)
F00E B01D 1.357(3)
C00F C00J 1.377(3)
C00G C00Z 1.370(3)
C00H C00X 1.375(3)
C00I C00R 1.370(3)
C00J C00N 1.386(3)
N00K C00U 1.316(4)
N00K C019 1.454(3)
N00L C012 1.310(3)
N00L C01A 1.456(3)
C00M C00W 1.392(4)
C00N C00X 1.398(3)
C00N C012 1.495(3)
C00O C00W 1.355(4)
C00P C00R 1.393(3)
C00P C00U 1.493(3)
C00P C00Z 1.392(3)
C00Q C00T 1.392(4)
C00S C011 1.392(4)
C00T C014 1.362(4)
C00V C00Y 1.401(4)
C00Y C013 1.357(4)
C010 C011 1.353(4)
N015 O018 1.203(5)
N015 O01F 1.165(5)
N015 C01I 1.450(4)
F016 B01G 1.338(4)
B01D F01E 1.339(5)
B01D F1 1.354(6)
B01D F0AA 1.312(6)
B01D F3 1.336(6)
B01G F01H 1.346(5)
B01G F01J 1.305(5)
B01G F01K 1.360(5)
B01G F2 1.366(6)
B01G F4 1.337(6)

loop_
_exptl_oxdiff_crystal_face_indexfrac_h
_exptl_oxdiff_crystal_face_indexfrac_k
_exptl_oxdiff_crystal_face_indexfrac_l
_exptl_oxdiff_crystal_face_x
_exptl_oxdiff_crystal_face_y
_exptl_oxdiff_crystal_face_z
1.9990 -0.0037 -0.9992 0.0289 0.0005 -0.3883
-1.9992 -1.9941 0.9998 -0.0867 0.0476 0.3841
-0.0001 -0.9989 0.0003 -0.0289 0.0241 -0.0021
0.0001 0.9989 -0.0003 0.0289 -0.0241 0.0021
-0.0007 -2.0027 -0.9987 0.0325 0.1536 -0.0385
0.0007 2.0027 0.9987 -0.0325 -0.1536 0.0385
0.0001 -2.9920 1.0001 -0.1769 -0.0333 0.0280
-0.0001 2.9920 -1.0001 0.1769 0.0333 -0.0280
0.0006 1.0037 0.9990 -0.0614 -0.1295 0.0364
-2.9993 -1.0006 0.0002 0.0631 0.1815 0.5289
-2.9981 1.0069 1.9982 -0.0596 -0.0776 0.6017
1.0015 3.0118 2.9971 -0.2147 -0.4410 -0.0678
